data_1531077
loop_
_publ_author_name
'Anisimova, N.Yu.'
'Ilyukhin, A.B.'
'Chudinova, N.N.'
'Serafin, M.'

_publ_section_title
;
 Hydrothermal synthesis and crystal structure of Cs Fe(III)2 (H P O4)2 (P
 O4) (H2 O)
;
_journal_name_full 'Zhurnal Neorganicheskoi Khimii'
_journal_page_first 1784
_journal_page_last 1787
_journal_volume 46
_journal_year 2001
_chemical_formula_sum 'Cs Fe2 H4 O13 P3'
_chemical_name_systematic 'Cs Fe2 (H P O4)2 (P O4) (H2 O)'
_space_group_IT_number 14
_symmetry_space_group_name_Hall '-P 2yn'
_symmetry_space_group_name_H-M 'P 1 21/n 1'
_cell_angle_alpha 90
_cell_angle_beta 94.49
_cell_angle_gamma 90
_cell_formula_units_Z 4
_cell_length_a 5.021
_cell_length_b 15.8
_cell_length_c 13.646
_cell_volume 1079.239
_citation_journal_id_ASTM ZNOKAQ
_cod_data_source_file Anisimova_ZNOKAQ_2001_103.cif
_cod_data_source_block H4Cs1Fe2O13P3
_cod_original_sg_symbol_Hall '-P 2ybc (x-z,y,z)'
_cod_original_formula_sum 'H4 Cs1 Fe2 O13 P3'
_cod_database_code 1531077

loop_
_symmetry_equiv_pos_as_xyz
x,y,z
-x+1/2,y+1/2,-z+1/2
-x,-y,-z
x-1/2,-y-1/2,z-1/2

loop_
_atom_site_label
_atom_site_type_symbol
_atom_site_fract_x
_atom_site_fract_y
_atom_site_fract_z
_atom_site_occupancy
_atom_site_U_iso_or_equiv
Fe1 Fe+3 0.6248 0.0997 0.2865 1 0.0
O6 O-2 0.281 0.432 0.044 1 0.0
O4 O-2 0.875 0.117 0.177 1 0.0
O12 O-2 0.406 0.161 0.834 1 0.0
O2 O-2 0.508 0.021 0.162 1 0.0
O1 O-2 0.656 0.087 0.008 1 0.0
O13 O-2 0.349 0.188 0.221 1 0.0
O8 O-2 0.164 0.563 0.137 1 0.0
Cs1 Cs+1 0.814 0.3091 0.0904 1 0.0
O11 O-2 0.933 0.196 0.867 1 0.0
O5 O-2 0.303 0.424 0.22 1 0.0
P3 P+5 0.232 0.2155 0.887 1 0.0
O9 O-2 0.27 0.308 0.866 1 0.0
O7 O-2 0.644 0.512 0.141 1 0.0
Fe2 Fe+3 0.7339 0.0856 0.8614 1 0.0
P2 P+5 0.346 0.4866 0.1407 1 0.0
O3 O-2 0.942 -0.023 0.094 1 0.0
P1 P+5 0.752 0.0476 0.1056 1 0.0
O10 O-2 0.298 0.206 0.001 1 0.0
